data_4312068
loop_
_publ_author_name
'Tracy A. Hanna'
'Amit K. Ghosh'
'Catalina Ibarra'
'Lev N. Zakharov'
'Arnold L. Rheingold'
'William H. Watson'

_publ_section_title
;
 Facile Formation of Molybdenum(VI) Monooxo Aryloxides MoO(OAr)4-nCln from
 Molybdenum Dioxo Dichloride
;
_journal_name_full 'Inorganic Chemistry'
_journal_page_first 7567
_journal_page_last 7569
_journal_paper_doi 10.1021/ic048976q
_journal_volume 43
_journal_year 2004
_chemical_formula_sum 'C24 H27 Cl Mo O4'
_chemical_formula_weight 510.85
_chemical_name_systematic
; 
 ? 
;
_space_group_IT_number 14
_symmetry_cell_setting monoclinic
_symmetry_space_group_name_Hall '-P 2yn'
_symmetry_space_group_name_H-M 'P 1 21/n 1'
_atom_sites_solution_hydrogens geom
_atom_sites_solution_primary direct
_atom_sites_solution_secondary difmap
_audit_creation_method SHELXL-97
_cell_angle_alpha 90.00
_cell_angle_beta 90.941(2)
_cell_angle_gamma 90.00
_cell_formula_units_Z 4
_cell_length_a 8.7389(8)
_cell_length_b 19.9489(18)
_cell_length_c 13.3483(12)
_cell_measurement_reflns_used 2598
_cell_measurement_temperature 213(2)
_cell_measurement_theta_max 23.69
_cell_measurement_theta_min 2.54
_cell_volume 2326.7(4)
_computing_cell_refinement 'Bruker SMART'
_computing_data_collection 'Bruker SMART'
_computing_data_reduction 'Bruker SAINT'
_computing_molecular_graphics 'Bruker SHELXTL'
_computing_publication_material 'Bruker SHELXTL'
_computing_structure_refinement 'SHELXL-97 (Sheldrick, 1997)'
_computing_structure_solution 'SHELXS-97 (Sheldrick, 1990)'
_diffrn_ambient_temperature 213(2)
_diffrn_measured_fraction_theta_full 0.996
_diffrn_measured_fraction_theta_max 0.996
_diffrn_measurement_device_type 'CCD area detector'
_diffrn_measurement_method 'phi and omega scans'
_diffrn_radiation_monochromator graphite
_diffrn_radiation_source 'fine-focus sealed tube'
_diffrn_radiation_type MoK\a
_diffrn_radiation_wavelength 0.71073
_diffrn_reflns_av_R_equivalents 0.0708
_diffrn_reflns_av_sigmaI/netI 0.1036
_diffrn_reflns_limit_h_max 8
_diffrn_reflns_limit_h_min -9
_diffrn_reflns_limit_k_max 16
_diffrn_reflns_limit_k_min -21
_diffrn_reflns_limit_l_max 14
_diffrn_reflns_limit_l_min -14
_diffrn_reflns_number 9727
_diffrn_reflns_theta_full 22.50
_diffrn_reflns_theta_max 22.50
_diffrn_reflns_theta_min 1.84
_exptl_absorpt_coefficient_mu 0.705
_exptl_absorpt_correction_type empirical
_exptl_crystal_colour Dark_Blue
_exptl_crystal_density_diffrn 1.458
_exptl_crystal_density_meas 0
_exptl_crystal_density_method 'not measured'
_exptl_crystal_description Blob
_exptl_crystal_F_000 1048
_exptl_crystal_size_max 0.15
_exptl_crystal_size_mid 0.11
_exptl_crystal_size_min 0.095
_refine_diff_density_max 0.502
_refine_diff_density_min -0.316
_refine_diff_density_rms 0.069
_refine_ls_extinction_coef 0.00000(8)
_refine_ls_extinction_expression Fc^*^=kFc[1+0.001xFc^2^\l^3^/sin(2\q)]^-1/4^
_refine_ls_extinction_method SHELXL
_refine_ls_goodness_of_fit_ref 0.817
_refine_ls_hydrogen_treatment mixed
_refine_ls_matrix_type full
_refine_ls_number_parameters 278
_refine_ls_number_reflns 3037
_refine_ls_number_restraints 0
_refine_ls_restrained_S_all 0.817
_refine_ls_R_factor_all 0.0770
_refine_ls_R_factor_gt 0.0401
_refine_ls_shift/su_max 7.310
_refine_ls_shift/su_mean 0.026
_refine_ls_structure_factor_coef Fsqd
_refine_ls_weighting_details 'calc w=1/[\s^2^(Fo^2^)+(0.0173P)^2^+0.0000P] where P=(Fo^2^+2Fc^2^)/3'
_refine_ls_weighting_scheme calc
_refine_ls_wR_factor_gt 0.0603
_refine_ls_wR_factor_ref 0.0667
_reflns_number_gt 1876
_reflns_number_total 3037
_reflns_threshold_expression >2sigma(I)
_cod_data_source_file ic048976qsi20040728_012521_1.cif
_cod_data_source_block w908m
_cod_depositor_comments
;
The following automatic conversions were performed:
'_symmetry_cell_setting' value 'Monoclinic' changed to 'monoclinic'
according to '/home/saulius/struct/CIF-dictionaries/cif_core.dic'
dictionary named 'cif_core.dic' version 2.4.1 from
2010-06-29.

'_exptl_absorpt_correction_type' value 'Empirical' changed to
'empirical' according to
'/home/saulius/struct/CIF-dictionaries/cif_core.dic' dictionary named
'cif_core.dic' version 2.4.1 from 2010-06-29.

Automatic conversion script
Id: cif_fix_enum 1527 2010-12-29 10:47:43Z saulius 
;
_cod_database_code 4312068

loop_
_symmetry_equiv_pos_as_xyz
'x, y, z'
'-x+1/2, y+1/2, -z+1/2'
'-x, -y, -z'
'x-1/2, -y-1/2, z-1/2'

loop_
_atom_site_label
_atom_site_type_symbol
_atom_site_fract_x
_atom_site_fract_y
_atom_site_fract_z
_atom_site_U_iso_or_equiv
_atom_site_adp_type
_atom_site_occupancy
_atom_site_symmetry_multiplicity
_atom_site_calc_flag
_atom_site_refinement_flags
_atom_site_disorder_assembly
_atom_site_disorder_group
Mo1 Mo 0.74869(5) -0.01824(3) 0.28887(3) 0.03437(17) Uani 1 1 d . . .
Cl1 Cl 0.64365(15) -0.06175(7) 0.13978(10) 0.0462(4) Uani 1 1 d . . .
O1 O 0.7170(4) 0.04298(18) 0.3948(2) 0.0407(10) Uani 1 1 d . . .
O2 O 0.6251(3) -0.08245(17) 0.3484(2) 0.0348(9) Uani 1 1 d . . .
O3 O 0.7926(3) 0.05685(17) 0.2078(3) 0.0395(10) Uani 1 1 d . . .
O4 O 0.9206(3) -0.05376(18) 0.3009(2) 0.0456(10) Uani 1 1 d . . .
C1 C 0.7383(7) 0.1107(3) 0.4062(4) 0.0401(15) Uani 1 1 d . . .
C2 C 0.6089(7) 0.1520(3) 0.4048(4) 0.0435(16) Uani 1 1 d . . .
C3 C 0.6320(8) 0.2195(3) 0.4162(4) 0.0594(19) Uani 1 1 d . . .
H3 H 0.5474 0.2485 0.4165 0.071 Uiso 1 1 calc R . .
C4 C 0.7789(9) 0.2457(3) 0.4274(4) 0.067(2) Uani 1 1 d . . .
H4A H 0.7928 0.2923 0.4325 0.080 Uiso 1 1 calc R . .
C5 C 0.9015(8) 0.2045(4) 0.4308(4) 0.0616(19) Uani 1 1 d . . .
H5 H 0.9999 0.2228 0.4399 0.074 Uiso 1 1 calc R . .
C6 C 0.8851(7) 0.1360(3) 0.4212(4) 0.0435(16) Uani 1 1 d . . .
C7 C 1.0217(6) 0.0909(3) 0.4284(4) 0.0619(19) Uani 1 1 d . . .
H7A H 1.1116 0.1171 0.4459 0.093 Uiso 1 1 calc R . .
H7B H 1.0368 0.0690 0.3644 0.093 Uiso 1 1 calc R . .
H7C H 1.0052 0.0573 0.4796 0.093 Uiso 1 1 calc R . .
C8 C 0.4499(6) 0.1226(3) 0.3952(4) 0.0608(19) Uani 1 1 d . . .
H8A H 0.4400 0.0986 0.3323 0.091 Uiso 1 1 calc R . .
H8B H 0.3748 0.1584 0.3970 0.091 Uiso 1 1 calc R . .
H8C H 0.4328 0.0919 0.4503 0.091 Uiso 1 1 calc R . .
C9 C 0.5304(7) -0.1357(3) 0.3368(4) 0.0359(15) Uani 1 1 d . . .
C10 C 0.3722(7) -0.1242(3) 0.3333(4) 0.0390(15) Uani 1 1 d . . .
C11 C 0.2774(7) -0.1799(4) 0.3233(4) 0.061(2) Uani 1 1 d . . .
H11 H 0.1707 -0.1740 0.3214 0.074 Uiso 1 1 calc R . .
C12 C 0.3372(9) -0.2429(4) 0.3163(4) 0.070(2) Uani 1 1 d . . .
H12 H 0.2708 -0.2797 0.3087 0.084 Uiso 1 1 calc R . .
C13 C 0.4922(10) -0.2534(3) 0.3201(4) 0.066(2) Uani 1 1 d . . .
H13 H 0.5311 -0.2972 0.3151 0.079 Uiso 1 1 calc R . .
C14 C 0.5912(7) -0.1999(3) 0.3313(4) 0.0461(16) Uani 1 1 d . . .
C15 C 0.3117(5) -0.0549(3) 0.3403(4) 0.0597(19) Uani 1 1 d . . .
H15A H 0.2014 -0.0564 0.3468 0.090 Uiso 1 1 calc R . .
H15B H 0.3374 -0.0302 0.2802 0.090 Uiso 1 1 calc R . .
H15C H 0.3568 -0.0328 0.3984 0.090 Uiso 1 1 calc R . .
C16 C 0.7632(6) -0.2098(3) 0.3369(4) 0.0632(19) Uani 1 1 d . . .
H16A H 0.8007 -0.1976 0.4033 0.095 Uiso 1 1 calc R . .
H16B H 0.8115 -0.1816 0.2874 0.095 Uiso 1 1 calc R . .
H16C H 0.7873 -0.2564 0.3238 0.095 Uiso 1 1 calc R . .
C17 C 0.8107(6) 0.0818(3) 0.1132(4) 0.0332(14) Uani 1 1 d . . .
C18 C 0.6845(6) 0.1086(3) 0.0624(4) 0.0393(15) Uani 1 1 d . . .
C19 C 0.7081(7) 0.1335(3) -0.0319(4) 0.0474(16) Uani 1 1 d . . .
H19 H 0.6254 0.1520 -0.0682 0.057 Uiso 1 1 calc R . .
C20 C 0.8509(8) 0.1317(3) -0.0745(4) 0.0576(19) Uani 1 1 d . . .
H20 H 0.8646 0.1485 -0.1395 0.069 Uiso 1 1 calc R . .
C21 C 0.9732(7) 0.1054(3) -0.0214(4) 0.0478(17) Uani 1 1 d . . .
H21 H 1.0702 0.1049 -0.0509 0.057 Uiso 1 1 calc R . .
C22 C 0.9576(6) 0.0796(3) 0.0738(4) 0.0368(15) Uani 1 1 d . . .
C23 C 0.5306(5) 0.1129(3) 0.1111(4) 0.0553(18) Uani 1 1 d . . .
H23A H 0.4912 0.0681 0.1218 0.083 Uiso 1 1 calc R . .
H23B H 0.4604 0.1376 0.0678 0.083 Uiso 1 1 calc R . .
H23C H 0.5411 0.1358 0.1749 0.083 Uiso 1 1 calc R . .
C24 C 1.0924(5) 0.0536(3) 0.1326(4) 0.0523(17) Uani 1 1 d . . .
H24A H 1.1122 0.0827 0.1896 0.078 Uiso 1 1 calc R . .
H24B H 1.1816 0.0527 0.0903 0.078 Uiso 1 1 calc R . .
H24C H 1.0709 0.0086 0.1560 0.078 Uiso 1 1 calc R . .

loop_
_atom_site_aniso_label
_atom_site_aniso_U_11
_atom_site_aniso_U_22
_atom_site_aniso_U_33
_atom_site_aniso_U_23
_atom_site_aniso_U_13
_atom_site_aniso_U_12
Mo1 0.0297(3) 0.0378(3) 0.0357(3) -0.0007(3) 0.00170(19) 0.0004(3)
Cl1 0.0531(9) 0.0474(11) 0.0382(9) -0.0064(8) 0.0027(7) -0.0113(8)
O1 0.050(2) 0.039(3) 0.033(2) -0.0002(19) 0.0032(17) -0.005(2)
O2 0.037(2) 0.037(3) 0.030(2) -0.0031(19) 0.0045(17) -0.0018(19)
O3 0.038(2) 0.045(3) 0.036(2) -0.003(2) 0.0026(19) -0.0069(18)
O4 0.028(2) 0.055(3) 0.054(3) -0.003(2) -0.0017(18) 0.0049(19)
C1 0.053(4) 0.037(4) 0.031(4) -0.002(3) 0.008(3) -0.007(4)
C2 0.051(4) 0.046(5) 0.033(4) -0.009(3) 0.004(3) -0.004(4)
C3 0.076(5) 0.051(5) 0.052(4) -0.009(4) 0.001(4) 0.021(4)
C4 0.098(6) 0.043(5) 0.058(5) 0.013(4) -0.009(4) -0.020(5)
C5 0.071(5) 0.061(6) 0.053(4) 0.008(4) 0.005(4) -0.013(4)
C6 0.056(5) 0.040(5) 0.034(4) -0.006(3) 0.001(3) -0.008(4)
C7 0.047(4) 0.074(6) 0.065(5) -0.009(4) 0.001(3) -0.012(4)
C8 0.055(4) 0.066(5) 0.061(4) -0.004(4) 0.007(3) 0.015(4)
C9 0.045(4) 0.034(4) 0.028(3) 0.010(3) 0.000(3) -0.006(3)
C10 0.042(4) 0.048(5) 0.027(3) 0.009(3) 0.004(3) -0.005(4)
C11 0.048(4) 0.089(6) 0.048(5) 0.017(4) 0.001(3) -0.015(5)
C12 0.088(6) 0.069(7) 0.053(5) 0.011(4) -0.001(4) -0.027(5)
C13 0.106(6) 0.031(5) 0.061(5) 0.003(4) 0.003(5) -0.002(5)
C14 0.068(5) 0.041(5) 0.030(4) 0.011(3) 0.006(3) 0.004(4)
C15 0.033(4) 0.078(6) 0.068(5) 0.009(4) 0.000(3) 0.007(3)
C16 0.072(5) 0.049(5) 0.069(5) 0.003(3) 0.002(4) 0.020(4)
C17 0.042(4) 0.026(4) 0.032(4) -0.005(3) 0.008(3) -0.011(3)
C18 0.041(4) 0.042(4) 0.035(4) 0.001(3) -0.001(3) -0.003(3)
C19 0.048(4) 0.043(5) 0.051(4) 0.006(3) -0.011(3) 0.000(3)
C20 0.074(5) 0.060(5) 0.040(4) 0.006(4) 0.005(4) -0.018(4)
C21 0.047(4) 0.050(5) 0.047(5) -0.005(4) 0.014(4) -0.018(3)
C22 0.040(4) 0.029(4) 0.042(4) -0.007(3) 0.004(3) -0.008(3)
C23 0.039(4) 0.066(5) 0.060(4) 0.010(4) -0.002(3) 0.004(3)
C24 0.042(4) 0.059(5) 0.056(4) 0.001(3) 0.011(3) -0.011(3)

loop_
_atom_type_symbol
_atom_type_description
_atom_type_scat_dispersion_real
_atom_type_scat_dispersion_imag
_atom_type_scat_source
Mo Mo -1.6832 0.6857 'International Tables Vol C Tables 4.2.6.8 and 6.1.1.4'
C C 0.0033 0.0016 'International Tables Vol C Tables 4.2.6.8 and 6.1.1.4'
H H 0.0000 0.0000 'International Tables Vol C Tables 4.2.6.8 and 6.1.1.4'
O O 0.0106 0.0060 'International Tables Vol C Tables 4.2.6.8 and 6.1.1.4'
Cl Cl 0.1484 0.1585 'International Tables Vol C Tables 4.2.6.8 and 6.1.1.4'

loop_
_geom_angle_atom_site_label_1
_geom_angle_atom_site_label_2
_geom_angle_atom_site_label_3
_geom_angle
_geom_angle_site_symmetry_1
_geom_angle_site_symmetry_3
_geom_angle_publ_flag
O4 Mo1 O2 101.22(15) . . ?
O4 Mo1 O3 101.57(15) . . ?
O2 Mo1 O3 156.05(13) . . ?
O4 Mo1 O1 110.20(15) . . ?
O2 Mo1 O1 91.84(14) . . ?
O3 Mo1 O1 87.14(14) . . ?
O4 Mo1 Cl1 105.31(12) . . ?
O2 Mo1 Cl1 83.43(10) . . ?
O3 Mo1 Cl1 83.57(11) . . ?
O1 Mo1 Cl1 144.42(11) . . ?
C1 O1 Mo1 134.2(3) . . ?
C9 O2 Mo1 148.1(3) . . ?
C17 O3 Mo1 147.5(3) . . ?
O1 C1 C6 119.7(6) . . ?
O1 C1 C2 118.1(5) . . ?
C6 C1 C2 122.2(6) . . ?
C3 C2 C1 117.4(6) . . ?
C3 C2 C8 121.7(6) . . ?
C1 C2 C8 120.9(6) . . ?
C2 C3 C4 121.0(6) . . ?
C5 C4 C3 120.3(7) . . ?
C4 C5 C6 121.2(7) . . ?
C5 C6 C1 117.8(6) . . ?
C5 C6 C7 120.5(6) . . ?
C1 C6 C7 121.7(6) . . ?
O2 C9 C14 119.7(5) . . ?
O2 C9 C10 118.5(5) . . ?
C14 C9 C10 121.8(6) . . ?
C11 C10 C9 117.3(6) . . ?
C11 C10 C15 122.5(6) . . ?
C9 C10 C15 120.1(6) . . ?
C12 C11 C10 120.9(6) . . ?
C11 C12 C13 121.2(7) . . ?
C12 C13 C14 120.1(7) . . ?
C13 C14 C9 118.6(6) . . ?
C13 C14 C16 121.6(6) . . ?
C9 C14 C16 119.7(6) . . ?
O3 C17 C18 119.1(5) . . ?
O3 C17 C22 117.2(5) . . ?
C18 C17 C22 123.7(5) . . ?
C19 C18 C17 117.1(5) . . ?
C19 C18 C23 121.6(5) . . ?
C17 C18 C23 121.2(5) . . ?
C18 C19 C20 121.3(5) . . ?
C21 C20 C19 119.8(5) . . ?
C20 C21 C22 121.9(5) . . ?
C21 C22 C17 116.2(5) . . ?
C21 C22 C24 121.5(5) . . ?
C17 C22 C24 122.3(5) . . ?

loop_
_geom_bond_atom_site_label_1
_geom_bond_atom_site_label_2
_geom_bond_distance
_geom_bond_site_symmetry_2
_geom_bond_publ_flag
Mo1 O4 1.667(3) . ?
Mo1 O2 1.862(3) . ?
Mo1 O3 1.891(4) . ?
Mo1 O1 1.893(3) . ?
Mo1 Cl1 2.3445(14) . ?
O1 C1 1.373(6) . ?
O2 C9 1.353(6) . ?
O3 C17 1.369(5) . ?
C1 C6 1.390(7) . ?
C1 C2 1.399(7) . ?
C2 C3 1.369(7) . ?
C2 C8 1.513(7) . ?
C3 C4 1.391(8) . ?
C4 C5 1.352(8) . ?
C5 C6 1.380(7) . ?
C6 C7 1.496(7) . ?
C9 C14 1.391(7) . ?
C9 C10 1.401(7) . ?
C10 C11 1.391(7) . ?
C10 C15 1.484(7) . ?
C11 C12 1.365(8) . ?
C12 C13 1.371(8) . ?
C13 C14 1.380(7) . ?
C14 C16 1.516(6) . ?
C17 C18 1.393(6) . ?
C17 C22 1.396(6) . ?
C18 C19 1.372(7) . ?
C18 C23 1.505(6) . ?
C19 C20 1.381(7) . ?
C20 C21 1.377(7) . ?
C21 C22 1.380(7) . ?
C22 C24 1.497(6) . ?

loop_
_cod_related_entry_id
_cod_related_entry_database
_cod_related_entry_code
1 ChemSpider 30660905
